data_7160621
loop_
_publ_author_name
'Ermolaev, Valery P.'
'Ratmanova, Nina K.'
'Baranov, Vladimir V.'
'Levina, Irina I.'
'Khrustalev, Victor N.'
'Ivanova, Olga A.'
'Kravchenko, Angelina N.'
'Trushkov, Igor V.'
'Andreev, Ivan A.'

_publ_section_title
;
 Multi-purpose thiocyanate protic ionic liquids in chemodivergent
 transformations of imidazolidin-2-(thi)one-based diols.
;
_journal_issue 30
_journal_name_full 'Organic &amp; biomolecular chemistry'
_journal_page_first 7157
_journal_page_last 7164
_journal_paper_doi 10.1039/d5ob00709g
_journal_volume 23
_journal_year 2025
_chemical_formula_moiety 'C20 H21 N3 O S2'
_chemical_formula_sum 'C20 H21 N3 O S2'
_chemical_formula_weight 383.52
_space_group_crystal_system triclinic
_space_group_IT_number 2
_space_group_name_Hall '-P 1'
_space_group_name_H-M_alt 'P -1'
_atom_sites_solution_hydrogens mixed
_atom_sites_solution_primary dual
_atom_sites_solution_secondary difmap
_audit_creation_date 2024-06-26
_audit_creation_method
;
Olex2 1.3
(compiled 2019.09.11 svn.r3662 for OlexSys, GUI svn.r5938)
;
_audit_update_record
;
2025-04-16 deposited with the CCDC.	2025-07-01 downloaded from the CCDC.
;
_cell_angle_alpha 72.506(4)
_cell_angle_beta 77.901(4)
_cell_angle_gamma 83.548(3)
_cell_formula_units_Z 2
_cell_length_a 8.1644(3)
_cell_length_b 9.0953(4)
_cell_length_c 13.4123(7)
_cell_measurement_reflns_used 5431
_cell_measurement_temperature 100.00(10)
_cell_measurement_theta_max 79.4750
_cell_measurement_theta_min 5.0930
_cell_volume 927.50(8)
_computing_cell_refinement 'CrysAlisPro 1.171.43.124a (Rigaku OD, 2024)'
_computing_data_collection 'CrysAlisPro system (CCD 43.124a 64-bit (release 23-05-2024))'
_computing_data_reduction 'CrysAlisPro 1.171.43.124a (Rigaku OD, 2024)'
_computing_molecular_graphics 'Olex2 1.3 (Dolomanov et al., 2009)'
_computing_publication_material 'Olex2 1.3 (Dolomanov et al., 2009)'
_computing_structure_refinement 'ShelXL 2018/3 (Sheldrick, 2015)'
_computing_structure_solution 'SHELXT 2014/5 (Sheldrick, 2014)'
_diffrn_ambient_environment N~2~
_diffrn_ambient_temperature 100.00(10)
_diffrn_detector 'Hybrid Pixel Array Detector'
_diffrn_detector_area_resol_mean 10.0000
_diffrn_detector_type HyPix
_diffrn_measured_fraction_theta_full 0.999
_diffrn_measured_fraction_theta_max 0.985
_diffrn_measurement_details
;
List of Runs (angles in degrees, time in seconds):

  # Type    Start    End  Width  t~exp~   \w     \q     \k     \f   Frames
#--------------------------------------------------------------------------
  1  \w     27.00  87.00   0.50    0.06    --   44.12-114.00  60.00  120
  2  \w    -34.00  27.00   0.50    0.06    --   44.12 -19.00  60.00  122
  3  \w    -34.00  27.00   0.50    0.06    --   44.12 -19.00 -60.00  122
  4  \w     -1.00  81.00   0.50    0.06    --   44.12 -99.00-150.00  164
  5  \w     34.00  94.00   0.50    0.06    --   44.12-125.00-180.00  120
  6  \w     -1.00  81.00   0.50    0.06    --   44.12 -99.00-150.00  164
  7  \w    -34.00  27.00   0.50    0.06    --   44.12 -19.00-180.00  122
  8  \w    105.00 130.00   0.50    0.26    --  117.50 -82.00   3.16   50
  9  \w     47.00 111.00   0.50    0.26    --  117.50-125.00  60.00  128
 10  \w     47.00 111.00   0.50    0.26    --  117.50-125.00 150.00  128
 11  \w     48.00  73.00   0.50    0.26    --  117.50-125.00   0.00   50
 12  \w     47.00 111.00   0.50    0.26    --  117.50-125.00 -30.00  128
 13  \w     86.00 111.00   0.50    0.26    --  117.50-125.00   0.00   50
 14  \w     47.00  86.00   0.50    0.26    --  117.50-125.00  90.00   78
 15  \w     47.00 109.00   0.50    0.26    --  117.50-114.00  60.00  124
 16  \w     62.00 111.00   0.50    0.26    --  117.50-125.00-120.00   98
 17  \w     47.00 111.00   0.50    0.26    --  117.50-125.00-180.00  128
 18  \w     47.00 111.00   0.50    0.26    --  117.50-125.00-180.00  128
 19  \w     45.00 105.00   0.50    0.26    --  117.50 -95.00-180.00  120
 20  \w     45.00 105.00   0.50    0.26    --  117.50 -95.00-120.00  120
 21  \w     45.00 105.00   0.50    0.26    --  117.50 -95.00 -90.00  120
 22  \w     45.00 105.00   0.50    0.26    --  117.50 -95.00 -60.00  120
 23  \w     45.00 105.00   0.50    0.26    --  117.50 -95.00 -30.00  120
 24  \w     45.00 105.00   0.50    0.26    --  117.50 -95.00   0.00  120
 25  \w     45.00 105.00   0.50    0.26    --  117.50 -95.00  60.00  120
 26  \w     45.00 105.00   0.50    0.26    --  117.50 -95.00 150.00  120
 27  \w     67.00  93.00   0.50    0.26    --  117.50 -95.00  90.00   52
 28  \w     45.00 150.00   0.50    0.26    --  117.50 -88.00 -91.03  210
 29  \w     45.00 149.00   0.50    0.26    --  117.50 -87.00-170.29  208
 30  \w     45.00 149.00   0.50    0.26    --  117.50 -87.00-170.29  208
 31  \w    122.00 147.00   0.50    0.26    --  117.50 -87.00-170.29   50
 32  \w     87.00 113.00   0.50    0.26    --  117.50 -84.00-152.48   52
 33  \w     89.00 115.00   0.50    0.26    --  117.50 -88.00 -91.03   52
 34  \w     45.00 105.00   0.50    0.26    --  117.50 -77.00   0.00  120
 35  \w     45.00 105.00   0.50    0.26    --  117.50 -77.00 -60.00  120
 36  \w     45.00 105.00   0.50    0.26    --  117.50 -77.00-150.00  120
 37  \w     45.00 105.00   0.50    0.26    --  117.50 -77.00-120.00  120
 38  \w     77.00 103.00   0.50    0.26    --  117.50 -77.00 -90.00   52
 39  \w     45.00  71.00   0.50    0.26    --  117.50 -61.00 -30.00   52
 40  \w     45.00  71.00   0.50    0.26    --  117.50 -61.00  30.00   52
 41  \w     45.00  71.00   0.50    0.26    --  117.50 -61.00  60.00   52
 42  \w     55.00 105.00   0.50    0.26    --  117.50 -77.00  60.00  100
 43  \w     64.00  90.00   0.50    0.26    --  117.50  -1.00 167.79   52
 44  \w     45.00  71.00   0.50    0.26    --  117.50 -61.00 120.00   52
 45  \w     45.00 105.00   0.50    0.26    --  117.50 -77.00 150.00  120
 46  \w     45.00 105.00   0.50    0.26    --  117.50 -77.00 120.00  120
 47  \w     45.00  70.00   0.50    0.26    --  117.50 -61.00 -90.00   50
 48  \w     86.00 178.00   0.50    0.26    --  117.50  15.00 -90.00  184
 49  \w     91.00 178.00   0.50    0.26    --  117.50  77.00-150.00  174
 50  \w     91.00 178.00   0.50    0.26    --  117.50  77.00 -30.00  174
 51  \w     91.00 178.00   0.50    0.26    --  117.50  77.00 -30.00  174
 52  \w    120.00 146.00   0.50    0.26    --  117.50  61.00 -30.00   52
 53  \w     98.00 178.00   0.50    0.26    --  117.50  45.00   0.00  160
 54  \w     91.00 178.00   0.50    0.26    --  117.50  77.00  90.00  174
 55  \w    109.00 135.00   0.50    0.26    --  117.50  45.00 150.00   52
 56  \w     17.00 118.00   0.50    0.06    --   44.12  77.00 -60.00  202
 57  \w     17.00 118.00   0.50    0.06    --   44.12  77.00 -60.00  202
 58  \w    101.00 159.00   0.50    0.26    --  117.50  45.00-180.00  116
 59  \w     98.00 178.00   0.50    0.26    --  117.50  30.00-150.00  160
 60  \w     98.00 178.00   0.50    0.26    --  117.50  30.00 -90.00  160
 61  \w     98.00 178.00   0.50    0.26    --  117.50  45.00 -60.00  160
 62  \w    113.00 139.00   0.50    0.26    --  117.50  30.00   0.00   52
 63  \w     87.00 113.00   0.50    0.26    --  117.50  15.00 -90.00   52
 64  \w     86.00 178.00   0.50    0.26    --  117.50  15.00  30.00  184
 65  \w    104.00 163.00   0.50    0.26    --  117.50  30.00  90.00  118
 66  \w     86.00 178.00   0.50    0.26    --  117.50  15.00 150.00  184
 67  \w     95.00 178.00   0.50    0.26    --  117.50 125.00 120.00  166
 68  \w    102.00 178.00   0.50    0.26    --  117.50 114.00 151.00  152
 69  \w     95.00 178.00   0.50    0.26    --  117.50 125.00 150.00  166
 70  \w    128.00 154.00   0.50    0.26    --  117.50 125.00 120.00   52
 71  \w    -27.00  35.00   0.50    0.06    --  -44.12  19.00-180.00  124
 72  \w    -43.00  32.00   0.50    0.06    --  -44.12  38.00  60.00  150
 73  \w    -83.00 -26.00   0.50    0.26    --  -96.00 114.00 151.00  114
 74  \w    -83.00  -5.00   0.50    0.06    --  -44.12 114.00 151.00  156
 75  \w    -51.00 -21.00   0.50    0.26    --  -96.00  45.00  90.00   60
 76  \w   -170.00 -76.00   0.50    0.26    --  -96.00 -54.00 126.35  188
 77  \w   -166.00 -80.00   0.50    0.26    --  -96.00-114.00  60.00  172
;
_diffrn_measurement_device 'four-circle diffractometer'
_diffrn_measurement_device_type 'XtaLAB Synergy, Dualflex, HyPix'
_diffrn_measurement_method '\w scans'
_diffrn_orient_matrix_type 'CrysAlisPro convention (1999,Acta A55,543-557)'
_diffrn_orient_matrix_UB_11 -0.1706631000
_diffrn_orient_matrix_UB_12 0.0795279000
_diffrn_orient_matrix_UB_13 0.0335374000
_diffrn_orient_matrix_UB_21 -0.0271132000
_diffrn_orient_matrix_UB_22 0.0492063000
_diffrn_orient_matrix_UB_23 -0.1159985000
_diffrn_orient_matrix_UB_31 -0.0865163000
_diffrn_orient_matrix_UB_32 -0.1512689000
_diffrn_orient_matrix_UB_33 0.0209869000
_diffrn_radiation_monochromator mirror
_diffrn_radiation_probe x-ray
_diffrn_radiation_type 'Cu K\a'
_diffrn_radiation_wavelength 1.54184
_diffrn_reflns_av_R_equivalents 0.0336
_diffrn_reflns_av_unetI/netI 0.0221
_diffrn_reflns_Laue_measured_fraction_full 0.999
_diffrn_reflns_Laue_measured_fraction_max 0.985
_diffrn_reflns_limit_h_max 9
_diffrn_reflns_limit_h_min -10
_diffrn_reflns_limit_k_max 10
_diffrn_reflns_limit_k_min -11
_diffrn_reflns_limit_l_max 17
_diffrn_reflns_limit_l_min -17
_diffrn_reflns_number 24258
_diffrn_reflns_point_group_measured_fraction_full 0.999
_diffrn_reflns_point_group_measured_fraction_max 0.985
_diffrn_reflns_theta_full 67.684
_diffrn_reflns_theta_max 80.763
_diffrn_reflns_theta_min 3.516
_diffrn_source 'micro-focus sealed X-ray tube'
_diffrn_source_type 'PhotonJet (Cu) X-ray Source'
_exptl_absorpt_coefficient_mu 2.712
_exptl_absorpt_correction_T_max 1.000
_exptl_absorpt_correction_T_min 0.298
_exptl_absorpt_correction_type gaussian
_exptl_absorpt_process_details
;
CrysAlisPro 1.171.43.124a (Rigaku Oxford Diffraction, 2024)
Numerical absorption correction based on gaussian integration over
a multifaceted crystal model
Empirical absorption correction using spherical harmonics,
implemented in SCALE3 ABSPACK scaling algorithm.
;
_exptl_crystal_colour colourless
_exptl_crystal_colour_primary colourless
_exptl_crystal_density_diffrn 1.373
_exptl_crystal_description prism
_exptl_crystal_F_000 404
_exptl_crystal_size_max 0.35
_exptl_crystal_size_mid 0.17
_exptl_crystal_size_min 0.07
_refine_diff_density_max 0.319
_refine_diff_density_min -0.345
_refine_diff_density_rms 0.050
_refine_ls_extinction_method none
_refine_ls_goodness_of_fit_ref 1.082
_refine_ls_hydrogen_treatment mixed
_refine_ls_matrix_type full
_refine_ls_number_parameters 241
_refine_ls_number_reflns 4029
_refine_ls_number_restraints 1
_refine_ls_restrained_S_all 1.083
_refine_ls_R_factor_all 0.0316
_refine_ls_R_factor_gt 0.0310
_refine_ls_shift/su_max 0.001
_refine_ls_shift/su_mean 0.000
_refine_ls_structure_factor_coef Fsqd
_refine_ls_weighting_details 'w=1/[\s^2^(Fo^2^)+(0.0352P)^2^+0.5261P] where P=(Fo^2^+2Fc^2^)/3'
_refine_ls_weighting_scheme calc
_refine_ls_wR_factor_gt 0.0798
_refine_ls_wR_factor_ref 0.0802
_reflns_Friedel_coverage 0.000
_reflns_number_gt 3900
_reflns_number_total 4029
_reflns_threshold_expression 'I > 2\s(I)'
_cod_data_source_file d5ob00709g2.cif
_cod_data_source_block 3a
_cod_depositor_comments 'Adding full bibliography for 7160619--7160622.cif.'
_cod_database_code 7160621
_shelx_shelxl_version_number 2018/3
_chemical_oxdiff_formula C20H21N3OS2
_chemical_oxdiff_usercomment c3927
_shelx_space_group_comment
;
The symmetry employed for this shelxl refinement is uniquely defined
by the following loop, which should always be used as a source of
symmetry information in preference to the above space-group names.
They are only intended as comments.
;
_shelx_estimated_absorpt_t_max 0.833
_shelx_estimated_absorpt_t_min 0.450
_reflns_odcompleteness_completeness 97.74
_reflns_odcompleteness_iscentric 1
_reflns_odcompleteness_theta 81.42
_olex2_refinement_description
;
1. Fixed Uiso
 At 1.2 times of:
  All C(H) groups, All C(H,H) groups
 At 1.5 times of:
  All C(H,H,H) groups
2. Rigid bond restraints
 S6, C6
 with sigma for 1-2 distances of 0.001 and sigma for 1-3 distances of 0.002
3.a Secondary CH2 refined with riding coordinates:
 C15(H15A,H15B), C17(H17A,H17B)
3.b Aromatic/amide H refined with riding coordinates:
 C10(H10), C11(H11), C12(H12), C13(H13), C14(H14), C20(H20), C21(H21),
 C22(H22), C23(H23), C24(H24)
3.c Idealised Me refined as rotating group:
 C16(H16A,H16B,H16C), C18(H18A,H18B,H18C)
;
_olex2_submission_special_instructions 'No special instructions were received'
_oxdiff_exptl_absorpt_empirical_details
;
Empirical correction (ABSPACK) includes:
- Absorption correction using spherical harmonics
- Frame scaling
;
_oxdiff_exptl_absorpt_empirical_full_max 1.183
_oxdiff_exptl_absorpt_empirical_full_min 0.792

loop_
_space_group_symop_operation_xyz
'x, y, z'
'-x, -y, -z'

loop_
_atom_site_label
_atom_site_type_symbol
_atom_site_fract_x
_atom_site_fract_y
_atom_site_fract_z
_atom_site_U_iso_or_equiv
_atom_site_adp_type
_atom_site_occupancy
_atom_site_site_symmetry_order
_atom_site_calc_flag
_atom_site_refinement_flags_posn
_atom_site_refinement_flags_adp
_atom_site_refinement_flags_occupancy
_atom_site_disorder_assembly
_atom_site_disorder_group
S1 S 0.65051(4) 0.73195(4) 0.55963(2) 0.01536(9) Uani 1 1 d . . . . .
S6 S 0.93365(4) 0.29318(4) 0.75856(3) 0.02199(9) Uani 1 1 d . U . . .
O2 O 0.84957(12) 0.95658(11) 0.44474(8) 0.0207(2) Uani 1 1 d . . . . .
N3 N 0.84994(14) 0.87091(12) 0.62416(8) 0.0148(2) Uani 1 1 d . . . . .
H3 H 0.933(3) 0.926(2) 0.6173(15) 0.023(4) Uiso 1 1 d . . . . .
N5 N 0.92715(13) 0.60347(12) 0.70602(9) 0.0145(2) Uani 1 1 d . . . . .
N7 N 0.67595(13) 0.50927(12) 0.74794(9) 0.0149(2) Uani 1 1 d . . . . .
C2 C 0.80136(16) 0.87179(15) 0.53326(10) 0.0153(2) Uani 1 1 d . . . . .
C4 C 0.81244(15) 0.73741(14) 0.71432(10) 0.0132(2) Uani 1 1 d . . . . .
C6 C 0.84531(16) 0.47168(15) 0.73583(10) 0.0153(2) Uani 1 1 d . U . . .
C8 C 0.64399(15) 0.67450(14) 0.70671(10) 0.0132(2) Uani 1 1 d . . . . .
C9 C 0.80458(15) 0.77239(14) 0.81920(10) 0.0138(2) Uani 1 1 d . . . . .
C10 C 0.74667(17) 0.91708(15) 0.83169(11) 0.0176(3) Uani 1 1 d . . . . .
H10 H 0.722251 0.998602 0.772290 0.021 Uiso 1 1 calc R U . . .
C11 C 0.72462(18) 0.94216(16) 0.93111(11) 0.0206(3) Uani 1 1 d . . . . .
H11 H 0.685075 1.040930 0.939288 0.025 Uiso 1 1 calc R U . . .
C12 C 0.75995(17) 0.82397(16) 1.01838(11) 0.0198(3) Uani 1 1 d . . . . .
H12 H 0.743047 0.841260 1.086314 0.024 Uiso 1 1 calc R U . . .
C13 C 0.82026(17) 0.68000(16) 1.00602(11) 0.0186(3) Uani 1 1 d . . . . .
H13 H 0.846044 0.599182 1.065406 0.022 Uiso 1 1 calc R U . . .
C14 C 0.84274(16) 0.65441(15) 0.90711(10) 0.0158(2) Uani 1 1 d . . . . .
H14 H 0.884354 0.556048 0.898975 0.019 Uiso 1 1 calc R U . . .
C15 C 1.10853(16) 0.61230(16) 0.68966(11) 0.0186(3) Uani 1 1 d . . . . .
H15A H 1.156567 0.516405 0.734246 0.022 Uiso 1 1 calc R U . . .
H15B H 1.133835 0.699893 0.712410 0.022 Uiso 1 1 calc R U . . .
C16 C 1.18969(18) 0.63366(18) 0.57396(12) 0.0248(3) Uani 1 1 d . . . . .
H16A H 1.140805 0.727484 0.529496 0.037 Uiso 1 1 calc R U . . .
H16B H 1.170073 0.544303 0.552356 0.037 Uiso 1 1 calc R U . . .
H16C H 1.310630 0.642994 0.565278 0.037 Uiso 1 1 calc R U . . .
C17 C 0.55053(17) 0.39564(15) 0.76699(11) 0.0178(3) Uani 1 1 d . . . . .
H17A H 0.438822 0.441074 0.791229 0.021 Uiso 1 1 calc R U . . .
H17B H 0.574916 0.304496 0.825513 0.021 Uiso 1 1 calc R U . . .
C18 C 0.54214(19) 0.34143(17) 0.67138(12) 0.0235(3) Uani 1 1 d . . . . .
H18A H 0.515038 0.430118 0.613320 0.035 Uiso 1 1 calc R U . . .
H18B H 0.455131 0.266491 0.691282 0.035 Uiso 1 1 calc R U . . .
H18C H 0.650840 0.292793 0.647963 0.035 Uiso 1 1 calc R U . . .
C19 C 0.48652(15) 0.73837(14) 0.76650(10) 0.0139(2) Uani 1 1 d . . . . .
C20 C 0.39951(16) 0.87286(15) 0.71809(10) 0.0167(2) Uani 1 1 d . . . . .
H20 H 0.433416 0.922464 0.644391 0.020 Uiso 1 1 calc R U . . .
C21 C 0.26278(17) 0.93528(16) 0.77715(11) 0.0192(3) Uani 1 1 d . . . . .
H21 H 0.204249 1.027040 0.743562 0.023 Uiso 1 1 calc R U . . .
C22 C 0.21244(16) 0.86335(16) 0.88481(11) 0.0195(3) Uani 1 1 d . . . . .
H22 H 0.118641 0.904985 0.924822 0.023 Uiso 1 1 calc R U . . .
C23 C 0.29985(17) 0.72998(16) 0.93397(11) 0.0191(3) Uani 1 1 d . . . . .
H23 H 0.266291 0.681338 1.007852 0.023 Uiso 1 1 calc R U . . .
C24 C 0.43590(16) 0.66764(15) 0.87559(10) 0.0164(2) Uani 1 1 d . . . . .
H24 H 0.494948 0.576617 0.909742 0.020 Uiso 1 1 calc R U . . .

loop_
_atom_site_aniso_label
_atom_site_aniso_U_11
_atom_site_aniso_U_22
_atom_site_aniso_U_33
_atom_site_aniso_U_23
_atom_site_aniso_U_13
_atom_site_aniso_U_12
S1 0.01515(15) 0.01941(16) 0.01219(15) -0.00383(11) -0.00324(11) -0.00419(11)
S6 0.02175(17) 0.01525(16) 0.02737(18) -0.00493(13) -0.00488(13) 0.00305(12)
O2 0.0215(5) 0.0243(5) 0.0144(4) 0.0003(4) -0.0050(4) -0.0063(4)
N3 0.0154(5) 0.0154(5) 0.0128(5) -0.0008(4) -0.0037(4) -0.0046(4)
N5 0.0127(5) 0.0156(5) 0.0154(5) -0.0046(4) -0.0030(4) -0.0003(4)
N7 0.0143(5) 0.0137(5) 0.0163(5) -0.0035(4) -0.0022(4) -0.0020(4)
C2 0.0145(6) 0.0164(6) 0.0139(6) -0.0022(5) -0.0032(4) -0.0013(4)
C4 0.0123(5) 0.0143(6) 0.0122(6) -0.0019(4) -0.0024(4) -0.0018(4)
C6 0.0169(6) 0.0172(5) 0.0118(5) -0.0037(5) -0.0031(4) -0.0004(4)
C8 0.0137(5) 0.0148(6) 0.0113(5) -0.0031(4) -0.0033(4) -0.0020(4)
C9 0.0117(5) 0.0169(6) 0.0130(6) -0.0034(5) -0.0028(4) -0.0035(4)
C10 0.0199(6) 0.0162(6) 0.0170(6) -0.0035(5) -0.0051(5) -0.0021(5)
C11 0.0243(7) 0.0184(6) 0.0208(7) -0.0082(5) -0.0037(5) -0.0021(5)
C12 0.0225(6) 0.0241(7) 0.0143(6) -0.0072(5) -0.0014(5) -0.0059(5)
C13 0.0190(6) 0.0212(6) 0.0141(6) -0.0011(5) -0.0046(5) -0.0036(5)
C14 0.0150(6) 0.0163(6) 0.0153(6) -0.0028(5) -0.0035(5) -0.0015(4)
C15 0.0123(6) 0.0234(7) 0.0209(6) -0.0067(5) -0.0045(5) -0.0005(5)
C16 0.0170(6) 0.0315(8) 0.0239(7) -0.0085(6) 0.0013(5) -0.0013(5)
C17 0.0180(6) 0.0164(6) 0.0185(6) -0.0038(5) -0.0009(5) -0.0060(5)
C18 0.0279(7) 0.0226(7) 0.0233(7) -0.0085(5) -0.0056(6) -0.0071(5)
C19 0.0123(5) 0.0158(6) 0.0150(6) -0.0051(5) -0.0032(4) -0.0028(4)
C20 0.0167(6) 0.0190(6) 0.0152(6) -0.0047(5) -0.0050(5) -0.0010(5)
C21 0.0184(6) 0.0197(6) 0.0227(7) -0.0091(5) -0.0082(5) 0.0026(5)
C22 0.0146(6) 0.0237(7) 0.0235(7) -0.0133(5) -0.0009(5) -0.0016(5)
C23 0.0205(6) 0.0207(6) 0.0160(6) -0.0060(5) 0.0004(5) -0.0058(5)
C24 0.0166(6) 0.0160(6) 0.0162(6) -0.0035(5) -0.0033(5) -0.0020(5)

loop_
_atom_type_symbol
_atom_type_description
_atom_type_scat_dispersion_real
_atom_type_scat_dispersion_imag
_atom_type_scat_source
C C 0.0181 0.0091 'International Tables Vol C Tables 4.2.6.8 and 6.1.1.4'
H H 0.0000 0.0000 'International Tables Vol C Tables 4.2.6.8 and 6.1.1.4'
N N 0.0311 0.0180 'International Tables Vol C Tables 4.2.6.8 and 6.1.1.4'
O O 0.0492 0.0322 'International Tables Vol C Tables 4.2.6.8 and 6.1.1.4'
S S 0.3331 0.5567 'International Tables Vol C Tables 4.2.6.8 and 6.1.1.4'

loop_
_exptl_crystal_face_index_h
_exptl_crystal_face_index_k
_exptl_crystal_face_index_l
_exptl_crystal_face_perp_dist
0 1 1 0.0349
0 -1 -1 0.0322
0 -1 1 0.1092
0 1 -1 0.1294
-1 1 0 0.0805
1 -1 0 0.0781
1 0 1 0.0917
-1 0 -1 0.0820
1 0 0 0.1150
-1 0 0 0.1466

loop_
_geom_angle_atom_site_label_1
_geom_angle_atom_site_label_2
_geom_angle_atom_site_label_3
_geom_angle
_geom_angle_site_symmetry_1
_geom_angle_site_symmetry_3
_geom_angle_publ_flag
C2 S1 C8 93.18(6) . . ?
C2 N3 H3 116.7(13) . . ?
C2 N3 C4 116.86(11) . . ?
C4 N3 H3 121.1(13) . . ?
C6 N5 C4 112.02(10) . . ?
C6 N5 C15 125.21(11) . . ?
C15 N5 C4 121.52(10) . . ?
C6 N7 C8 110.84(10) . . ?
C6 N7 C17 122.81(11) . . ?
C8 N7 C17 123.61(10) . . ?
O2 C2 S1 122.97(10) . . ?
O2 C2 N3 126.25(12) . . ?
N3 C2 S1 110.78(9) . . ?
N3 C4 N5 112.64(10) . . ?
N3 C4 C8 107.55(10) . . ?
N3 C4 C9 112.21(10) . . ?
N5 C4 C8 99.50(9) . . ?
N5 C4 C9 111.29(10) . . ?
C9 C4 C8 112.98(10) . . ?
N5 C6 S6 126.01(10) . . ?
N5 C6 N7 108.33(11) . . ?
N7 C6 S6 125.62(10) . . ?
N7 C8 S1 111.13(8) . . ?
N7 C8 C4 101.21(9) . . ?
N7 C8 C19 114.12(10) . . ?
C4 C8 S1 102.39(8) . . ?
C19 C8 S1 112.64(8) . . ?
C19 C8 C4 114.24(10) . . ?
C10 C9 C4 120.94(11) . . ?
C10 C9 C14 119.23(12) . . ?
C14 C9 C4 119.62(11) . . ?
C9 C10 H10 120.0 . . ?
C11 C10 C9 120.03(12) . . ?
C11 C10 H10 120.0 . . ?
C10 C11 H11 119.8 . . ?
C12 C11 C10 120.47(13) . . ?
C12 C11 H11 119.8 . . ?
C11 C12 H12 120.1 . . ?
C11 C12 C13 119.74(12) . . ?
C13 C12 H12 120.1 . . ?
C12 C13 H13 120.0 . . ?
C14 C13 C12 120.04(12) . . ?
C14 C13 H13 120.0 . . ?
C9 C14 H14 119.8 . . ?
C13 C14 C9 120.47(12) . . ?
C13 C14 H14 119.8 . . ?
N5 C15 H15A 109.3 . . ?
N5 C15 H15B 109.3 . . ?
N5 C15 C16 111.57(11) . . ?
H15A C15 H15B 108.0 . . ?
C16 C15 H15A 109.3 . . ?
C16 C15 H15B 109.3 . . ?
C15 C16 H16A 109.5 . . ?
C15 C16 H16B 109.5 . . ?
C15 C16 H16C 109.5 . . ?
H16A C16 H16B 109.5 . . ?
H16A C16 H16C 109.5 . . ?
H16B C16 H16C 109.5 . . ?
N7 C17 H17A 108.5 . . ?
N7 C17 H17B 108.5 . . ?
N7 C17 C18 115.15(11) . . ?
H17A C17 H17B 107.5 . . ?
C18 C17 H17A 108.5 . . ?
C18 C17 H17B 108.5 . . ?
C17 C18 H18A 109.5 . . ?
C17 C18 H18B 109.5 . . ?
C17 C18 H18C 109.5 . . ?
H18A C18 H18B 109.5 . . ?
H18A C18 H18C 109.5 . . ?
H18B C18 H18C 109.5 . . ?
C20 C19 C8 121.80(11) . . ?
C20 C19 C24 118.98(12) . . ?
C24 C19 C8 118.99(11) . . ?
C19 C20 H20 119.7 . . ?
C19 C20 C21 120.50(12) . . ?
C21 C20 H20 119.7 . . ?
C20 C21 H21 120.0 . . ?
C22 C21 C20 120.07(12) . . ?
C22 C21 H21 120.0 . . ?
C21 C22 H22 120.1 . . ?
C21 C22 C23 119.76(12) . . ?
C23 C22 H22 120.1 . . ?
C22 C23 H23 119.8 . . ?
C24 C23 C22 120.35(13) . . ?
C24 C23 H23 119.8 . . ?
C19 C24 H24 119.8 . . ?
C23 C24 C19 120.33(12) . . ?
C23 C24 H24 119.8 . . ?

loop_
_geom_bond_atom_site_label_1
_geom_bond_atom_site_label_2
_geom_bond_distance
_geom_bond_site_symmetry_2
_geom_bond_publ_flag
S1 C2 1.7772(13) . ?
S1 C8 1.8735(12) . ?
S6 C6 1.6674(13) . ?
O2 C2 1.2170(16) . ?
N3 H3 0.86(2) . ?
N3 C2 1.3565(17) . ?
N3 C4 1.4408(16) . ?
N5 C4 1.4680(16) . ?
N5 C6 1.3502(17) . ?
N5 C15 1.4585(16) . ?
N7 C6 1.3741(17) . ?
N7 C8 1.4509(16) . ?
N7 C17 1.4667(16) . ?
C4 C8 1.5812(16) . ?
C4 C9 1.5201(17) . ?
C8 C19 1.5210(17) . ?
C9 C10 1.3939(18) . ?
C9 C14 1.3990(18) . ?
C10 H10 0.9500 . ?
C10 C11 1.3912(19) . ?
C11 H11 0.9500 . ?
C11 C12 1.387(2) . ?
C12 H12 0.9500 . ?
C12 C13 1.391(2) . ?
C13 H13 0.9500 . ?
C13 C14 1.3862(18) . ?
C14 H14 0.9500 . ?
C15 H15A 0.9900 . ?
C15 H15B 0.9900 . ?
C15 C16 1.5171(19) . ?
C16 H16A 0.9800 . ?
C16 H16B 0.9800 . ?
C16 H16C 0.9800 . ?
C17 H17A 0.9900 . ?
C17 H17B 0.9900 . ?
C17 C18 1.5221(19) . ?
C18 H18A 0.9800 . ?
C18 H18B 0.9800 . ?
C18 H18C 0.9800 . ?
C19 C20 1.3939(18) . ?
C19 C24 1.4021(18) . ?
C20 H20 0.9500 . ?
C20 C21 1.3976(19) . ?
C21 H21 0.9500 . ?
C21 C22 1.388(2) . ?
C22 H22 0.9500 . ?
C22 C23 1.392(2) . ?
C23 H23 0.9500 . ?
C23 C24 1.3890(19) . ?
C24 H24 0.9500 . ?

loop_
_geom_hbond_atom_site_label_D
_geom_hbond_atom_site_label_H
_geom_hbond_atom_site_label_A
_geom_hbond_distance_DH
_geom_hbond_distance_HA
_geom_hbond_distance_DA
_geom_hbond_angle_DHA
_geom_hbond_site_symmetry_A
_geom_hbond_publ_flag
N3 H3 O2 0.86(2) 2.06(2) 2.8944(15) 162.0(17) 2_776 yes

loop_
_geom_torsion_atom_site_label_1
_geom_torsion_atom_site_label_2
_geom_torsion_atom_site_label_3
_geom_torsion_atom_site_label_4
_geom_torsion
_geom_torsion_site_symmetry_1
_geom_torsion_site_symmetry_2
_geom_torsion_site_symmetry_3
_geom_torsion_site_symmetry_4
_geom_torsion_publ_flag
S1 C8 C19 C20 -26.29(15) . . . . ?
S1 C8 C19 C24 159.33(10) . . . . ?
N3 C4 C8 S1 29.58(11) . . . . ?
N3 C4 C8 N7 144.40(10) . . . . ?
N3 C4 C8 C19 -92.50(12) . . . . ?
N3 C4 C9 C10 33.18(16) . . . . ?
N3 C4 C9 C14 -152.14(11) . . . . ?
N5 C4 C8 S1 -87.96(9) . . . . ?
N5 C4 C8 N7 26.86(11) . . . . ?
N5 C4 C8 C19 149.96(10) . . . . ?
N5 C4 C9 C10 160.43(11) . . . . ?
N5 C4 C9 C14 -24.89(16) . . . . ?
N7 C8 C19 C20 -154.21(12) . . . . ?
N7 C8 C19 C24 31.41(16) . . . . ?
C2 S1 C8 N7 -125.95(9) . . . . ?
C2 S1 C8 C4 -18.60(8) . . . . ?
C2 S1 C8 C19 104.57(9) . . . . ?
C2 N3 C4 N5 76.88(14) . . . . ?
C2 N3 C4 C8 -31.75(14) . . . . ?
C2 N3 C4 C9 -156.60(11) . . . . ?
C4 N3 C2 S1 16.77(14) . . . . ?
C4 N3 C2 O2 -164.35(12) . . . . ?
C4 N5 C6 S6 -168.05(9) . . . . ?
C4 N5 C6 N7 9.86(14) . . . . ?
C4 N5 C15 C16 -99.79(14) . . . . ?
C4 C8 C19 C20 89.99(14) . . . . ?
C4 C8 C19 C24 -84.39(14) . . . . ?
C4 C9 C10 C11 173.59(12) . . . . ?
C4 C9 C14 C13 -173.55(11) . . . . ?
C6 N5 C4 N3 -137.06(11) . . . . ?
C6 N5 C4 C8 -23.42(13) . . . . ?
C6 N5 C4 C9 95.93(12) . . . . ?
C6 N5 C15 C16 94.07(15) . . . . ?
C6 N7 C8 S1 84.16(11) . . . . ?
C6 N7 C8 C4 -23.97(13) . . . . ?
C6 N7 C8 C19 -147.15(11) . . . . ?
C6 N7 C17 C18 -72.58(16) . . . . ?
C8 S1 C2 O2 -175.90(12) . . . . ?
C8 S1 C2 N3 3.03(10) . . . . ?
C8 N7 C6 S6 -171.70(9) . . . . ?
C8 N7 C6 N5 10.37(14) . . . . ?
C8 N7 C17 C18 86.93(15) . . . . ?
C8 C4 C9 C10 -88.61(14) . . . . ?
C8 C4 C9 C14 86.07(14) . . . . ?
C8 C19 C20 C21 -175.07(12) . . . . ?
C8 C19 C24 C23 175.29(12) . . . . ?
C9 C4 C8 S1 153.96(9) . . . . ?
C9 C4 C8 N7 -91.22(11) . . . . ?
C9 C4 C8 C19 31.88(14) . . . . ?
C9 C10 C11 C12 0.0(2) . . . . ?
C10 C9 C14 C13 1.22(19) . . . . ?
C10 C11 C12 C13 1.0(2) . . . . ?
C11 C12 C13 C14 -0.9(2) . . . . ?
C12 C13 C14 C9 -0.2(2) . . . . ?
C14 C9 C10 C11 -1.11(19) . . . . ?
C15 N5 C4 N3 55.13(15) . . . . ?
C15 N5 C4 C8 168.78(11) . . . . ?
C15 N5 C4 C9 -71.88(14) . . . . ?
C15 N5 C6 S6 -0.78(19) . . . . ?
C15 N5 C6 N7 177.13(11) . . . . ?
C17 N7 C6 S6 -9.88(18) . . . . ?
C17 N7 C6 N5 172.19(11) . . . . ?
C17 N7 C8 S1 -77.49(13) . . . . ?
C17 N7 C8 C4 174.38(11) . . . . ?
C17 N7 C8 C19 51.20(15) . . . . ?
C19 C20 C21 C22 -0.1(2) . . . . ?
C20 C19 C24 C23 0.75(19) . . . . ?
C20 C21 C22 C23 0.8(2) . . . . ?
C21 C22 C23 C24 -0.7(2) . . . . ?
C22 C23 C24 C19 0.0(2) . . . . ?
C24 C19 C20 C21 -0.69(19) . . . . ?

loop_
_exptl_oxdiff_crystal_face_indexfrac_h
_exptl_oxdiff_crystal_face_indexfrac_k
_exptl_oxdiff_crystal_face_indexfrac_l
_exptl_oxdiff_crystal_face_x
_exptl_oxdiff_crystal_face_y
_exptl_oxdiff_crystal_face_z
-0.0001 0.9998 0.9969 0.1130 -0.0664 -0.1303
0.0001 -0.9998 -0.9969 -0.1130 0.0664 0.1303
-0.0010 -0.9969 1.0029 -0.0455 -0.1654 0.1719
0.0010 0.9969 -1.0029 0.0455 0.1654 -0.1719
-0.9991 0.9991 -0.0038 0.2498 0.0767 -0.0648
0.9991 -0.9991 0.0038 -0.2498 -0.0767 0.0648
0.9991 0.0007 1.0007 -0.1369 -0.1431 -0.0655
-0.9991 -0.0007 -1.0007 0.1369 0.1431 0.0655
0.9996 -0.0008 0.0008 -0.1706 -0.0272 -0.0863
-0.9996 0.0008 -0.0008 0.1706 0.0272 0.0863
